data_4021843
loop_
_publ_author_name
'Emma L. Pearson'
'Laurence C. H. Kwan'
'Craig I. Turner'
'Garth A. Jones'
'Anthony C. Willis'
'Michael N. Paddon-Row'
'Michael S. Sherburn'

_publ_contact_author_address
;
Research School of Chemistry,
Australian National University,
Canberra, ACT 0200, Australia
;
_publ_contact_author_email ' sherburn@rsc.anu.edu.au '
_publ_contact_author_fax ' 61 2 6125 8114 '
_publ_contact_author_name ' Michael S. Sherburn '
_publ_contact_author_phone ' 61 2 6125 4988 '
_publ_section_title
;
 Intramolecular Diels-Alder Reactions of Ester Linked 1,3,9-Decatrienes:
 Cis/Trans Selectivity in Thermal and Lewis Acid Promoted Reactions
 of Ethylene-Tethered and Benzo-Tethered Systems
;
_journal_name_full 'Journal of Organic Chemistry'
_journal_page_first 6099
_journal_page_last 6109
_journal_paper_doi 10.1021/jo0607818
_journal_volume 71
_journal_year 2006
_chemical_compound_source local
_chemical_formula_moiety 'C13 H12 O2'
_chemical_formula_sum 'C13 H12 O2'
_chemical_formula_weight 200.24
_space_group_IT_number 60
_symmetry_cell_setting orthorhombic
_symmetry_space_group_name_Hall '-P 2n 2ab'
_symmetry_space_group_name_H-M 'P b c n'
_atom_sites_solution_hydrogens geom
_atom_sites_solution_primary direct
_audit_creation_date 06-03-16
_audit_creation_method CRYSTALS_ver_12.18
_audit_update_record
;
2003-08         Data collected
2006-03-16 - Raw frames reprocessed
2006-03-16 - Report on  C13 H12 O2 
             by Anthony C. Willis
             for Emma Pearson and Mick Sherburn
2006-03-16 - passes checkcif tests with minor warnings
;
_cell_angle_alpha 90
_cell_angle_beta 90
_cell_angle_gamma 90
_cell_formula_units_Z 8
_cell_length_a 11.1852(4)
_cell_length_b 12.1545(5)
_cell_length_c 14.9021(5)
_cell_measurement_reflns_used 10444
_cell_measurement_temperature 200
_cell_measurement_theta_max 27
_cell_measurement_theta_min 3
_cell_volume 2025.95(13)
_computing_cell_refinement 'Denzo/Scalepack '
_computing_data_collection 'COLLECT (Nonius BV, 1997)'
_computing_data_reduction 'Denzo/Scalepack (Otwinowski & Minor, 1997)'
_computing_molecular_graphics 'PLATON (Spek,  2001)'
_computing_publication_material 'CRYSTALS '
_computing_structure_refinement 'CRYSTALS (Watkin et al 2003)'
_computing_structure_solution 'SIR92 (Altomare et al, 1994)'
_diffrn_ambient_temperature 200
_diffrn_measured_fraction_theta_full 0.997
_diffrn_measured_fraction_theta_max 0.997
_diffrn_measurement_device_type 'Nonius KappaCCD'
_diffrn_measurement_method ' \f and \w scans with CCD '
_diffrn_radiation_monochromator graphite
_diffrn_radiation_type 'Mo K\a'
_diffrn_radiation_wavelength 0.71073
_diffrn_reflns_av_R_equivalents 0.076
_diffrn_reflns_limit_h_max 14
_diffrn_reflns_limit_h_min -14
_diffrn_reflns_limit_k_max 15
_diffrn_reflns_limit_k_min -15
_diffrn_reflns_limit_l_max 19
_diffrn_reflns_limit_l_min -19
_diffrn_reflns_number 20165
_diffrn_reflns_theta_full 27.487
_diffrn_reflns_theta_max 27.487
_diffrn_reflns_theta_min 2.734
_diffrn_standards_number 0
_exptl_absorpt_coefficient_mu 0.088
_exptl_absorpt_correction_T_max 0.977
_exptl_absorpt_correction_T_min 0.963
_exptl_absorpt_correction_type integration
_exptl_absorpt_process_details
;
via Gaussian method (Coppens, 1970) implemented in maXus (2000)
;
_exptl_crystal_colour colourless
_exptl_crystal_density_diffrn 1.313
_exptl_crystal_density_meas ?
_exptl_crystal_description block
_exptl_crystal_F_000 848
_exptl_crystal_size_max 0.45
_exptl_crystal_size_mid 0.40
_exptl_crystal_size_min 0.31
_refine_diff_density_max 0.11
_refine_diff_density_min -0.15
_refine_ls_extinction_method None
_refine_ls_goodness_of_fit_ref 1.1094
_refine_ls_hydrogen_treatment constr
_refine_ls_matrix_type full
_refine_ls_number_parameters 136
_refine_ls_number_reflns 1193
_refine_ls_number_restraints 0
_refine_ls_R_factor_all 0.0718
_refine_ls_R_factor_gt 0.0319
_refine_ls_shift/su_max 0.000286
_refine_ls_structure_factor_coef F
_refine_ls_weighting_details
;
 Method, part 1, Chebychev polynomial, (Watkin, 1994, Prince, 1982) 
 [weight] = 1.0/[A~0~*T~0~(x)+A~1~*T~1~(x) ... +A~n-1~]*T~n-1~(x)] 
 where A~i~ are the Chebychev coefficients listed below and x= Fcalc/Fmax 
 Method = Robust Weighting (Prince, 1982) 
 W = [weight] * [1-(deltaF/6*sigmaF)^2^]^2^ 
 A~i~ are: 
 0.393 0.255 0.179 
;
_refine_ls_weighting_scheme calc
_refine_ls_wR_factor_all 0.0699
_refine_ls_wR_factor_gt 0.0366
_refine_ls_wR_factor_ref 0.0366
_reflns_limit_h_max 14
_reflns_limit_h_min 0
_reflns_limit_k_max 15
_reflns_limit_k_min 0
_reflns_limit_l_max 19
_reflns_limit_l_min 0
_reflns_number_gt 1193
_reflns_number_total 2314
_reflns_threshold_expression I>2.0\s(I)
_cod_data_source_file jo0607818si20060413_123236.cif
_cod_depositor_comments
;
The following automatic conversions were performed:
'_symmetry_cell_setting' value 'Orthorhombic' changed to 'orthorhombic'
according to '/home/saulius/struct/CIF-dictionaries/cif_core.dic'
dictionary named 'cif_core.dic' version 2.4.1 from 2010-06-29.

Automatic conversion script
Id: cif_fix_enum 1527 2010-12-29 10:47:43Z saulius 
;
_cod_original_sg_symbol_H-M 'P b c n '
_cod_database_code 4021843

loop_
_symmetry_equiv_pos_as_xyz
x,y,z
-x,-y,-z
-x+1/2,y+1/2,z
x+1/2,-y+1/2,-z
x,-y,z+1/2
-x,y,-z+1/2
-x+1/2,-y+1/2,z+1/2
x+1/2,y+1/2,-z+1/2

loop_
_atom_site_label
_atom_site_type_symbol
_atom_site_fract_x
_atom_site_fract_y
_atom_site_fract_z
_atom_site_U_iso_or_equiv
_atom_site_occupancy
_atom_site_adp_type
_atom_site_refinement_flags_posn
C1 C 0.65788(13) 0.29833(13) 0.55360(11) 0.0337 1.0000 Uani .
C2 C 0.75317(13) 0.22590(12) 0.51344(10) 0.0323 1.0000 Uani .
C3 C 0.80698(16) 0.14964(14) 0.58372(12) 0.0423 1.0000 Uani .
C4 C 0.87291(16) 0.21271(15) 0.65688(12) 0.0458 1.0000 Uani .
C5 C 0.94431(15) 0.30621(15) 0.61957(12) 0.0443 1.0000 Uani .
C6 C 0.93558(13) 0.34192(14) 0.53610(13) 0.0403 1.0000 Uani .
C7 C 0.85110(13) 0.29360(13) 0.46730(11) 0.0342 1.0000 Uani .
C8 C 0.79555(15) 0.37963(13) 0.40784(11) 0.0353 1.0000 Uani .
C9 C 0.85219(17) 0.42123(15) 0.33198(12) 0.0475 1.0000 Uani .
C10 C 0.79840(19) 0.50095(17) 0.27955(12) 0.0539 1.0000 Uani .
C11 C 0.68511(19) 0.53926(15) 0.30094(12) 0.0519 1.0000 Uani .
C12 C 0.62614(16) 0.49896(14) 0.37532(12) 0.0433 1.0000 Uani .
C13 C 0.68316(14) 0.42073(13) 0.42748(11) 0.0348 1.0000 Uani .
O14 O 0.62217(10) 0.38844(8) 0.50549(7) 0.0376 1.0000 Uani .
O15 O 0.60712(10) 0.28210(10) 0.62339(7) 0.0440 1.0000 Uani .
H21 H 0.71439(13) 0.17893(12) 0.46666(10) 0.0388 1.0000 Uiso R
H31 H 0.86450(16) 0.09866(14) 0.55355(12) 0.0509 1.0000 Uiso R
H32 H 0.74123(16) 0.10595(14) 0.61197(12) 0.0509 1.0000 Uiso R
H41 H 0.92816(16) 0.16110(15) 0.68868(12) 0.0550 1.0000 Uiso R
H42 H 0.81310(16) 0.24252(15) 0.70043(12) 0.0550 1.0000 Uiso R
H51 H 1.00219(15) 0.34404(15) 0.66035(12) 0.0532 1.0000 Uiso R
H61 H 0.98787(13) 0.40453(14) 0.51728(13) 0.0484 1.0000 Uiso R
H71 H 0.89824(13) 0.24266(13) 0.42825(11) 0.0410 1.0000 Uiso R
H91 H 0.93311(17) 0.39303(15) 0.31510(12) 0.0569 1.0000 Uiso R
H101 H 0.84128(19) 0.53107(17) 0.22604(12) 0.0646 1.0000 Uiso R
H111 H 0.64611(19) 0.59622(15) 0.26237(12) 0.0623 1.0000 Uiso R
H121 H 0.54423(16) 0.52562(14) 0.39114(12) 0.0519 1.0000 Uiso R

loop_
_atom_site_aniso_label
_atom_site_aniso_U_11
_atom_site_aniso_U_22
_atom_site_aniso_U_33
_atom_site_aniso_U_23
_atom_site_aniso_U_13
_atom_site_aniso_U_12
C1 0.0276(7) 0.0371(9) 0.0365(8) -0.0030(8) -0.0015(7) -0.0061(7)
C2 0.0293(7) 0.0314(8) 0.0362(8) -0.0035(7) -0.0003(7) -0.0011(7)
C3 0.0429(9) 0.0361(9) 0.0480(10) 0.0006(8) -0.0055(8) 0.0005(8)
C4 0.0433(9) 0.0484(10) 0.0455(10) -0.0010(8) -0.0090(8) 0.0050(9)
C5 0.0340(8) 0.0485(10) 0.0504(10) -0.0139(9) -0.0068(8) 0.0020(8)
C6 0.0254(7) 0.0397(8) 0.0558(11) -0.0095(8) 0.0019(8) -0.0022(7)
C7 0.0265(7) 0.0366(8) 0.0394(8) -0.0045(7) 0.0054(6) 0.0011(7)
C8 0.0335(8) 0.0378(8) 0.0346(8) -0.0038(7) 0.0028(7) -0.0042(7)
C9 0.0461(11) 0.0556(11) 0.0408(10) -0.0016(9) 0.0098(8) -0.0099(9)
C10 0.0685(12) 0.0561(11) 0.0371(10) 0.0037(9) 0.0045(9) -0.0190(11)
C11 0.0682(14) 0.0419(10) 0.0457(11) 0.0051(9) -0.0116(10) -0.0081(10)
C12 0.0470(9) 0.0364(8) 0.0464(10) -0.0005(8) -0.0063(9) 0.0011(9)
C13 0.0372(9) 0.0330(8) 0.0341(9) -0.0029(7) 0.0027(7) -0.0032(7)
O14 0.0334(5) 0.0379(6) 0.0414(6) 0.0009(5) 0.0081(5) 0.0052(5)
O15 0.0336(6) 0.0623(8) 0.0360(6) 0.0013(6) 0.0057(5) -0.0042(6)

loop_
_atom_type_symbol
_atom_type_scat_dispersion_real
_atom_type_scat_dispersion_imag
_atom_type_scat_Cromer_Mann_a1
_atom_type_scat_Cromer_Mann_b1
_atom_type_scat_Cromer_Mann_a2
_atom_type_scat_Cromer_Mann_b2
_atom_type_scat_Cromer_Mann_a3
_atom_type_scat_Cromer_Mann_b3
_atom_type_scat_Cromer_Mann_a4
_atom_type_scat_Cromer_Mann_b4
_atom_type_scat_Cromer_Mann_c
_atom_type_scat_source
C 0.0033 0.0016 2.3100 20.8439 1.0200 10.2075 1.5886 0.5687 0.8650 51.6512 0.2156 'International Tables Vol C 4.2.6.8 and 6.1.1.4'
H 0.0000 0.0000 0.4930 10.5109 0.3229 26.1257 0.1402 3.1424 0.0408 57.7998 0.0030 'International Tables Vol C 4.2.6.8 and 6.1.1.4'
O 0.0106 0.0060 3.0485 13.2771 2.2868 5.7011 1.5463 0.3239 0.8670 32.9089 0.2508 'International Tables Vol C 4.2.6.8 and 6.1.1.4'

loop_
_exptl_crystal_face_index_h
_exptl_crystal_face_index_k
_exptl_crystal_face_index_l
_exptl_crystal_face_perp_dist
0 0 1 0.150
0 1 0 0.150
0 -1 -1 0.156
0 -1 0 0.157
1 0 0 0.225
1 0 -1 0.201
-1 0 0 0.222
0 0 -1 0.254
-1 0 -1 0.276

loop_
_geom_angle_atom_site_label_1
_geom_angle_atom_site_label_2
_geom_angle_atom_site_label_3
_geom_angle
_geom_angle_publ_flag
C2 C1 O14 117.78(13) yes
C2 C1 O15 125.62(15) yes
O14 C1 O15 116.56(14) yes
C1 C2 C3 111.23(13) yes
C1 C2 C7 111.72(12) yes
C3 C2 C7 110.66(13) yes
C1 C2 H21 107.7 no
C3 C2 H21 107.7 no
C7 C2 H21 107.7 no
C2 C3 C4 112.17(13) yes
C2 C3 H31 108.8 no
C4 C3 H31 108.8 no
C2 C3 H32 108.8 no
C4 C3 H32 108.8 no
H31 C3 H32 109.5 no
C3 C4 C5 112.00(15) yes
C3 C4 H41 108.8 no
C5 C4 H41 108.8 no
C3 C4 H42 108.8 no
C5 C4 H42 108.8 no
H41 C4 H42 109.5 no
C4 C5 C6 124.06(15) yes
C4 C5 H51 118.0 no
C6 C5 H51 118.0 no
C5 C6 C7 123.83(15) yes
C5 C6 H61 118.1 no
C7 C6 H61 118.1 no
C2 C7 C6 110.53(13) yes
C2 C7 C8 110.00(12) yes
C6 C7 C8 112.78(13) yes
C2 C7 H71 107.8 no
C6 C7 H71 107.8 no
C8 C7 H71 107.8 no
C7 C8 C9 122.89(15) yes
C7 C8 C13 120.09(14) yes
C9 C8 C13 117.02(16) yes
C8 C9 C10 121.05(18) yes
C8 C9 H91 119.5 no
C10 C9 H91 119.5 no
C9 C10 C11 120.20(17) yes
C9 C10 H101 119.9 no
C11 C10 H101 119.9 no
C10 C11 C12 120.14(18) yes
C10 C11 H111 119.9 no
C12 C11 H111 119.9 no
C11 C12 C13 118.35(17) yes
C11 C12 H121 120.8 no
C13 C12 H121 120.8 no
C12 C13 C8 123.22(16) yes
C12 C13 O14 115.68(14) yes
C8 C13 O14 121.03(14) yes
C13 O14 C1 121.04(12) yes

loop_
_geom_bond_atom_site_label_1
_geom_bond_atom_site_label_2
_geom_bond_distance
_geom_bond_publ_flag
C1 C2 1.506(2) yes
C1 O14 1.3685(18) yes
C1 O15 1.2013(18) yes
C2 C3 1.523(2) yes
C2 C7 1.533(2) yes
C2 H21 1.000 no
C3 C4 1.523(2) yes
C3 H31 1.000 no
C3 H32 1.000 no
C4 C5 1.496(3) yes
C4 H41 1.000 no
C4 H42 1.000 no
C5 C6 1.321(2) yes
C5 H51 1.000 no
C6 C7 1.513(2) yes
C6 H61 1.000 no
C7 C8 1.505(2) yes
C7 H71 1.000 no
C8 C9 1.391(2) yes
C8 C13 1.384(2) yes
C9 C10 1.383(3) yes
C9 H91 1.000 no
C10 C11 1.387(3) yes
C10 H101 1.000 no
C11 C12 1.380(3) yes
C11 H111 1.000 no
C12 C13 1.384(2) yes
C12 H121 1.000 no
C13 O14 1.4039(18) yes
